data_4029167
loop_
_publ_author_name
'Basu, Arghya'
'Das, Gopal'

_publ_section_title
;
 A C3v-Symmetric Tripodal Urea Receptor for Anions and Ion Pairs:
 Formation of Dimeric Capsular Assemblies of the Receptor during Anion and
 Ion Pair Coordination.
;
_journal_issue 6
_journal_name_full 'The Journal of organic chemistry'
_journal_page_first 2647
_journal_page_last 2656
_journal_paper_doi 10.1021/jo500102e
_journal_volume 79
_journal_year 2014
_chemical_formula_sum 'C90 H84 K2 N20 O51 P'
_chemical_formula_weight 2369.36
_chemical_name_systematic
; 
 ? 
;
_space_group_IT_number 163
_symmetry_cell_setting trigonal
_symmetry_space_group_name_Hall '-P 3 2c'
_symmetry_space_group_name_H-M 'P -3 1 c'
_atom_sites_solution_hydrogens geom
_atom_sites_solution_primary direct
_atom_sites_solution_secondary difmap
_audit_creation_method SHELXL-97
_cell_angle_alpha 90.00
_cell_angle_beta 90.00
_cell_angle_gamma 120.00
_cell_formula_units_Z 2
_cell_length_a 17.3549(9)
_cell_length_b 17.3549(9)
_cell_length_c 22.6324(12)
_cell_measurement_temperature 298(2)
_cell_volume 5903.4(5)
_computing_cell_refinement 'Bruker SMART'
_computing_data_collection 'Bruker SMART'
_computing_data_reduction 'Bruker SAINT'
_computing_molecular_graphics 'Bruker SHELXTL'
_computing_publication_material 'Bruker SHELXTL'
_computing_structure_refinement 'SHELXL-97 (Sheldrick, 1997)'
_computing_structure_solution 'SHELXS-97 (Sheldrick, 1990)'
_diffrn_ambient_temperature 298(2)
_diffrn_measured_fraction_theta_full 0.993
_diffrn_measured_fraction_theta_max 0.993
_diffrn_measurement_device_type 'CCD area detector'
_diffrn_measurement_method 'phi and omega scans'
_diffrn_radiation_monochromator graphite
_diffrn_radiation_source 'fine-focus sealed tube'
_diffrn_radiation_type MoK\a
_diffrn_radiation_wavelength 0.71073
_diffrn_reflns_av_R_equivalents 0.0992
_diffrn_reflns_av_sigmaI/netI 0.0844
_diffrn_reflns_limit_h_max 23
_diffrn_reflns_limit_h_min -23
_diffrn_reflns_limit_k_max 23
_diffrn_reflns_limit_k_min -23
_diffrn_reflns_limit_l_max 23
_diffrn_reflns_limit_l_min -30
_diffrn_reflns_number 16209
_diffrn_reflns_theta_full 28.80
_diffrn_reflns_theta_max 28.80
_diffrn_reflns_theta_min 2.96
_exptl_absorpt_coefficient_mu 0.192
_exptl_absorpt_correction_T_max 0.966
_exptl_absorpt_correction_T_min 0.960
_exptl_absorpt_correction_type multi-scan
_exptl_absorpt_process_details SADABS
_exptl_crystal_colour yellow
_exptl_crystal_density_diffrn 1.334
_exptl_crystal_density_method 'not measured'
_exptl_crystal_description block
_exptl_crystal_F_000 2450.0
_exptl_crystal_size_max 0.21
_exptl_crystal_size_mid 0.19
_exptl_crystal_size_min 0.18
_refine_diff_density_max 0.369
_refine_diff_density_min -0.387
_refine_diff_density_rms 0.062
_refine_ls_extinction_method none
_refine_ls_goodness_of_fit_ref 1.034
_refine_ls_hydrogen_treatment mixed
_refine_ls_matrix_type full
_refine_ls_number_parameters 244
_refine_ls_number_reflns 5125
_refine_ls_number_restraints 0
_refine_ls_restrained_S_all 1.034
_refine_ls_R_factor_all 0.1706
_refine_ls_R_factor_gt 0.0966
_refine_ls_shift/su_max 0.000
_refine_ls_shift/su_mean 0.000
_refine_ls_structure_factor_coef Fsqd
_refine_ls_weighting_details 'calc w=1/[\s^2^(Fo^2^)+(0.1717P)^2^+1.6550P] where P=(Fo^2^+2Fc^2^)/3'
_refine_ls_weighting_scheme calc
_refine_ls_wR_factor_gt 0.2740
_refine_ls_wR_factor_ref 0.3437
_reflns_number_gt 2213
_reflns_number_total 5125
_reflns_threshold_expression >2sigma(I)
_cod_data_source_file jo500102e_si_002.cif
_cod_data_source_block Complex3
_cod_database_code 4029167

loop_
_symmetry_equiv_pos_as_xyz
'x, y, z'
'-y, x-y, z'
'-x+y, -x, z'
'-y, -x, -z+1/2'
'-x+y, y, -z+1/2'
'x, x-y, -z+1/2'
'-x, -y, -z'
'y, -x+y, -z'
'x-y, x, -z'
'y, x, z-1/2'
'x-y, -y, z-1/2'
'-x, -x+y, z-1/2'

loop_
_atom_site_label
_atom_site_type_symbol
_atom_site_fract_x
_atom_site_fract_y
_atom_site_fract_z
_atom_site_U_iso_or_equiv
_atom_site_adp_type
_atom_site_occupancy
_atom_site_symmetry_multiplicity
_atom_site_calc_flag
_atom_site_refinement_flags
P1 P 0.6667 0.3333 0.7500 0.0491(6) Uani 1 6 d S
K1 K 1.0000 0.0000 0.7500 0.0580(6) Uani 1 6 d S
O1 O 0.84800(17) -0.00410(17) 0.81250(11) 0.0582(7) Uani 1 1 d .
C3 C 0.7945(2) 0.0228(2) 0.78482(17) 0.0560(9) Uani 1 1 d .
C2 C 0.8643(3) 0.0161(3) 0.87396(16) 0.0578(10) Uani 1 1 d .
H2A H 0.8084 -0.0032 0.8943 0.069 Uiso 1 1 calc R
H2B H 0.9012 0.0799 0.8792 0.069 Uiso 1 1 calc R
N2 N 0.6486(3) 0.1178(3) 0.69366(16) 0.0764(11) Uani 1 1 d .
H2N H 0.6504 0.1624 0.7115 0.092 Uiso 1 1 calc R
N3 N 0.5725(2) 0.1505(3) 0.62746(16) 0.0750(11) Uani 1 1 d .
H3N H 0.5948 0.1994 0.6471 0.090 Uiso 1 1 calc R
C6 C 0.6935(3) 0.0795(3) 0.72209(19) 0.0659(11) Uani 1 1 d .
C4 C 0.7674(3) 0.0772(3) 0.81170(17) 0.0666(11) Uani 1 1 d .
H4 H 0.7826 0.0950 0.8508 0.080 Uiso 1 1 calc R
C5 C 0.7179(3) 0.1043(3) 0.77986(19) 0.0714(12) Uani 1 1 d .
H5 H 0.7002 0.1410 0.7980 0.086 Uiso 1 1 calc R
C8 C 0.7692(3) -0.0041(3) 0.72716(18) 0.0645(11) Uani 1 1 d .
H8 H 0.7865 -0.0412 0.7091 0.077 Uiso 1 1 calc R
C7 C 0.7190(3) 0.0228(3) 0.69618(19) 0.0724(12) Uani 1 1 d .
H7 H 0.7019 0.0032 0.6576 0.087 Uiso 1 1 calc R
C9 C 0.6033(3) 0.0940(3) 0.6424(2) 0.0792(14) Uani 1 1 d .
O2 O 0.5911(3) 0.0308(3) 0.6123(2) 0.1226(17) Uani 1 1 d .
C10 C 0.5110(3) 0.1394(4) 0.58545(19) 0.0797(14) Uani 1 1 d .
C11 C 0.4889(4) 0.2048(4) 0.5806(2) 0.0957(17) Uani 1 1 d .
H11 H 0.5196 0.2564 0.6029 0.115 Uiso 1 1 calc R
C14 C 0.3989(6) 0.0573(8) 0.5136(4) 0.177(5) Uani 1 1 d .
H14 H 0.3678 0.0065 0.4905 0.213 Uiso 1 1 calc R
C12 C 0.4221(5) 0.1951(5) 0.5433(3) 0.128(2) Uani 1 1 d .
H12 H 0.4067 0.2392 0.5414 0.154 Uiso 1 1 calc R
O3 O 0.2685(7) 0.0481(9) 0.4423(4) 0.302(7) Uani 1 1 d .
N4 N 0.3089(6) 0.1105(9) 0.4695(4) 0.204(5) Uani 1 1 d .
C15 C 0.4647(6) 0.0642(6) 0.5512(3) 0.159(4) Uani 1 1 d .
H15 H 0.4778 0.0185 0.5533 0.191 Uiso 1 1 calc R
C13 C 0.3791(5) 0.1218(6) 0.5096(3) 0.133(3) Uani 1 1 d .
O4 O 0.2918(9) 0.1704(9) 0.4681(6) 0.341(8) Uani 1 1 d .
O5 O 0.6667 0.3333 0.6753(3) 0.057(2) Uani 0.50 3 d SP
N1 N 1.0000 0.0000 0.8780(2) 0.0492(12) Uani 1 3 d S
O6 O 0.7608(3) 0.3958(4) 0.7657(2) 0.0585(14) Uani 0.50 1 d P
C1 C 0.9102(2) -0.0300(3) 0.89963(16) 0.0564(9) Uani 1 1 d .
H1A H 0.9129 -0.0224 0.9422 0.068 Uiso 1 1 calc R
H1B H 0.8739 -0.0932 0.8916 0.068 Uiso 1 1 calc R
K2 K 0.478(2) -0.1790(17) 0.6444(14) 0.318(14) Uani 0.17 1 d P
O9 O 0.551(4) -0.254(4) 0.644(2) 0.86(4) Uiso 1 1 d .
O10 O 0.536(13) -0.232(7) 0.7500 1.47(16) Uiso 1 2 d S
O8 O 0.3333 -0.3333 0.576(5) 0.80(6) Uani 1 3 d S
O11 O 0.413(4) -0.138(3) 0.7088(19) 0.83(4) Uiso 1 1 d .
O7 O 0.389(4) -0.176(4) 0.595(2) 0.76(3) Uiso 1 1 d .

loop_
_atom_site_aniso_label
_atom_site_aniso_U_11
_atom_site_aniso_U_22
_atom_site_aniso_U_33
_atom_site_aniso_U_23
_atom_site_aniso_U_13
_atom_site_aniso_U_12
P1 0.0382(7) 0.0382(7) 0.0711(14) 0.000 0.000 0.0191(4)
K1 0.0628(8) 0.0628(8) 0.0484(10) 0.000 0.000 0.0314(4)
O1 0.0620(16) 0.0648(16) 0.0605(15) -0.0035(12) -0.0047(12) 0.0412(14)
C3 0.055(2) 0.054(2) 0.065(2) -0.0010(17) -0.0033(17) 0.0325(18)
C2 0.052(2) 0.068(2) 0.057(2) 0.0022(18) 0.0060(16) 0.0331(19)
N2 0.090(3) 0.077(2) 0.086(2) -0.0292(19) -0.035(2) 0.059(2)
N3 0.080(2) 0.079(2) 0.080(2) -0.0295(19) -0.0397(19) 0.050(2)
C6 0.071(3) 0.064(2) 0.078(3) -0.014(2) -0.024(2) 0.045(2)
C4 0.074(3) 0.083(3) 0.063(2) -0.011(2) -0.0103(19) 0.055(2)
C5 0.081(3) 0.086(3) 0.075(3) -0.018(2) -0.012(2) 0.062(3)
C8 0.070(3) 0.067(3) 0.071(3) -0.013(2) -0.011(2) 0.045(2)
C7 0.085(3) 0.077(3) 0.073(3) -0.021(2) -0.024(2) 0.053(3)
C9 0.087(3) 0.085(3) 0.084(3) -0.035(3) -0.040(3) 0.057(3)
O2 0.147(4) 0.128(3) 0.141(3) -0.088(3) -0.088(3) 0.105(3)
C10 0.080(3) 0.101(4) 0.071(3) -0.027(2) -0.027(2) 0.056(3)
C11 0.100(4) 0.093(4) 0.099(3) -0.004(3) -0.042(3) 0.051(3)
C14 0.176(8) 0.262(11) 0.165(7) -0.139(8) -0.119(7) 0.162(9)
C12 0.134(6) 0.138(6) 0.129(5) 0.009(4) -0.051(5) 0.080(5)
O3 0.278(9) 0.534(17) 0.242(8) -0.258(11) -0.216(8) 0.315(11)
N4 0.199(8) 0.338(14) 0.168(6) -0.106(8) -0.122(6) 0.203(9)
C15 0.171(7) 0.201(8) 0.179(7) -0.124(6) -0.121(6) 0.148(7)
C13 0.134(6) 0.216(9) 0.100(4) -0.064(5) -0.067(4) 0.125(6)
O4 0.376(15) 0.390(15) 0.370(14) -0.130(12) -0.287(13) 0.277(14)
O5 0.064(3) 0.064(3) 0.043(4) 0.000 0.000 0.0321(17)
N1 0.0485(17) 0.0485(17) 0.051(3) 0.000 0.000 0.0243(9)
O6 0.048(3) 0.061(4) 0.055(4) -0.001(3) -0.002(2) 0.019(2)
C1 0.055(2) 0.060(2) 0.0526(19) 0.0112(17) 0.0078(16) 0.0278(18)
K2 0.42(4) 0.22(2) 0.34(3) 0.03(2) 0.00(3) 0.18(3)
O8 0.64(6) 0.64(6) 1.11(18) 0.000 0.000 0.32(3)

loop_
_atom_type_symbol
_atom_type_description
_atom_type_scat_dispersion_real
_atom_type_scat_dispersion_imag
_atom_type_scat_source
C C 0.0033 0.0016 'International Tables Vol C Tables 4.2.6.8 and 6.1.1.4'
H H 0.0000 0.0000 'International Tables Vol C Tables 4.2.6.8 and 6.1.1.4'
N N 0.0061 0.0033 'International Tables Vol C Tables 4.2.6.8 and 6.1.1.4'
O O 0.0106 0.0060 'International Tables Vol C Tables 4.2.6.8 and 6.1.1.4'
K K 0.2009 0.2494 'International Tables Vol C Tables 4.2.6.8 and 6.1.1.4'
P P 0.1023 0.0942 'International Tables Vol C Tables 4.2.6.8 and 6.1.1.4'

loop_
_geom_angle_atom_site_label_1
_geom_angle_atom_site_label_2
_geom_angle_atom_site_label_3
_geom_angle
_geom_angle_site_symmetry_1
_geom_angle_site_symmetry_3
O6 P1 O6 101.5(5) 3_665 6_556
O6 P1 O6 114.42(14) 3_665 .
O6 P1 O6 34.9(3) 6_556 .
O6 P1 O6 34.9(3) 3_665 4_666
O6 P1 O6 114.42(14) 6_556 4_666
O6 P1 O6 142.5(5) . 4_666
O6 P1 O6 114.42(14) 3_665 2_655
O6 P1 O6 142.5(5) 6_556 2_655
O6 P1 O6 114.42(14) . 2_655
O6 P1 O6 101.5(5) 4_666 2_655
O6 P1 O6 142.5(5) 3_665 5_656
O6 P1 O6 114.42(14) 6_556 5_656
O6 P1 O6 101.5(5) . 5_656
O6 P1 O6 114.42(14) 4_666 5_656
O6 P1 O6 34.9(3) 2_655 5_656
O6 P1 O5 76.10(18) 3_665 4_666
O6 P1 O5 103.90(18) 6_556 4_666
O6 P1 O5 76.10(18) . 4_666
O6 P1 O5 103.90(18) 4_666 4_666
O6 P1 O5 76.10(18) 2_655 4_666
O6 P1 O5 103.90(18) 5_656 4_666
O6 P1 O5 103.90(18) 3_665 .
O6 P1 O5 76.10(18) 6_556 .
O6 P1 O5 103.90(18) . .
O6 P1 O5 76.10(18) 4_666 .
O6 P1 O5 103.90(18) 2_655 .
O6 P1 O5 76.10(18) 5_656 .
O5 P1 O5 180.000(4) 4_666 .
N1 K1 N1 180.0 . 4_666
N1 K1 O1 61.48(5) . 3_765
N1 K1 O1 118.52(5) 4_666 3_765
N1 K1 O1 118.52(5) . 6_546
N1 K1 O1 61.48(5) 4_666 6_546
O1 K1 O1 177.61(10) 3_765 6_546
N1 K1 O1 61.48(5) . .
N1 K1 O1 118.52(5) 4_666 .
O1 K1 O1 99.09(6) 3_765 .
O1 K1 O1 79.09(10) 6_546 .
N1 K1 O1 118.52(5) . 4_666
N1 K1 O1 61.48(5) 4_666 4_666
O1 K1 O1 79.09(10) 3_765 4_666
O1 K1 O1 99.09(6) 6_546 4_666
O1 K1 O1 82.77(9) . 4_666
N1 K1 O1 61.48(5) . 2_645
N1 K1 O1 118.52(5) 4_666 2_645
O1 K1 O1 99.09(6) 3_765 2_645
O1 K1 O1 82.77(10) 6_546 2_645
O1 K1 O1 99.09(6) . 2_645
O1 K1 O1 177.61(10) 4_666 2_645
N1 K1 O1 118.52(5) . 5_756
N1 K1 O1 61.48(5) 4_666 5_756
O1 K1 O1 82.77(10) 3_765 5_756
O1 K1 O1 99.09(6) 6_546 5_756
O1 K1 O1 177.61(10) . 5_756
O1 K1 O1 99.09(6) 4_666 5_756
O1 K1 O1 79.09(10) 2_645 5_756
C3 O1 C2 116.3(3) . .
C3 O1 K1 121.1(2) . .
C2 O1 K1 113.2(2) . .
O1 C3 C8 117.9(3) . .
O1 C3 C4 123.0(3) . .
C8 C3 C4 119.1(3) . .
O1 C2 C1 109.8(3) . .
C9 N2 C6 128.8(4) . .
C10 N3 C9 128.8(4) . .
C5 C6 C7 117.7(3) . .
C5 C6 N2 116.3(3) . .
C7 C6 N2 125.9(4) . .
C5 C4 C3 119.1(4) . .
C4 C5 C6 122.6(4) . .
C7 C8 C3 121.1(4) . .
C8 C7 C6 120.4(4) . .
O2 C9 N2 124.8(4) . .
O2 C9 N3 123.4(4) . .
N2 C9 N3 111.8(4) . .
C9 O2 K2 128.4(7) . .
N3 C10 C11 117.4(4) . .
N3 C10 C15 124.6(5) . .
C11 C10 C15 117.8(5) . .
C10 C11 C12 121.0(6) . .
C13 C14 C15 121.3(7) . .
C13 C12 C11 119.9(6) . .
O3 N4 O4 120.2(8) . .
O3 N4 C13 123.1(11) . .
O4 N4 C13 116.6(10) . .
C10 C15 C14 119.7(7) . .
C14 C13 C12 120.3(6) . .
C14 C13 N4 118.7(8) . .
C12 C13 N4 120.9(8) . .
C1 N1 C1 109.4(2) 3_765 .
C1 N1 C1 109.4(2) 3_765 2_645
C1 N1 C1 109.4(2) . 2_645
C1 N1 K1 109.6(2) 3_765 .
C1 N1 K1 109.6(2) . .
C1 N1 K1 109.6(2) 2_645 .
O6 O6 P1 72.54(18) 6_556 .
N1 C1 C2 115.9(3) . .
O7 K2 O11 80(2) . .
O7 K2 O9 135(3) . .
O11 K2 O9 138(3) . .
O7 K2 O10 153(5) . .
O11 K2 O10 83(2) . .
O9 K2 O10 55(2) . .
O7 K2 O8 53.4(19) . .
O11 K2 O8 107(2) . .
O9 K2 O8 86.7(19) . .
O10 K2 O8 114(3) . .
O7 K2 O2 83.3(18) . .
O11 K2 O2 84.4(14) . .
O9 K2 O2 117(2) . .
O10 K2 O2 115(3) . .
O8 K2 O2 130.4(18) . .
O7 K2 K2 48(2) . 2_545
O11 K2 K2 65.5(17) . 2_545
O9 K2 K2 116.3(19) . 2_545
O10 K2 K2 106(4) . 2_545
O8 K2 K2 42.0(12) . 2_545
O2 K2 K2 124.8(13) . 2_545
O7 K2 K2 93.9(19) . 3_655
O11 K2 K2 109.0(14) . 3_655
O9 K2 K2 56.3(19) . 3_655
O10 K2 K2 73(2) . 3_655
O8 K2 K2 42.0(12) . 3_655
O2 K2 K2 165.8(8) . 3_655
K2 K2 K2 60.000(4) 2_545 3_655
K2 O10 K2 145(8) 6_546 .
K2 O8 K2 96(2) 2_545 .
K2 O8 K2 96(2) 2_545 3_655
K2 O8 K2 96(2) . 3_655

loop_
_geom_bond_atom_site_label_1
_geom_bond_atom_site_label_2
_geom_bond_distance
_geom_bond_site_symmetry_2
P1 O6 1.483(5) 3_665
P1 O6 1.483(5) 6_556
P1 O6 1.483(5) .
P1 O6 1.483(5) 4_666
P1 O6 1.483(4) 2_655
P1 O6 1.483(4) 5_656
P1 O5 1.691(8) 4_666
P1 O5 1.691(8) .
K1 N1 2.898(5) .
K1 N1 2.898(5) 4_666
K1 O1 2.963(3) 3_765
K1 O1 2.963(3) 6_546
K1 O1 2.963(3) .
K1 O1 2.963(3) 4_666
K1 O1 2.963(3) 2_645
K1 O1 2.963(3) 5_756
O1 C3 1.381(4) .
O1 C2 1.428(4) .
C3 C8 1.382(5) .
C3 C4 1.388(5) .
C2 C1 1.500(5) .
N2 C9 1.344(5) .
N2 C6 1.407(5) .
N3 C10 1.369(5) .
N3 C9 1.374(5) .
C6 C5 1.376(6) .
C6 C7 1.393(5) .
C4 C5 1.372(5) .
C8 C7 1.370(6) .
C9 O2 1.218(5) .
O2 K2 3.24(3) .
C10 C11 1.371(7) .
C10 C15 1.379(8) .
C11 C12 1.375(7) .
C14 C13 1.328(11) .
C14 C15 1.380(9) .
C12 C13 1.344(10) .
O3 N4 1.132(12) .
N4 O4 1.217(12) .
N4 C13 1.451(9) .
N1 C1 1.459(4) 3_765
N1 C1 1.459(4) .
N1 C1 1.459(4) 2_645
O6 O6 0.890(9) 6_556
K2 O7 1.93(5) .
K2 O11 2.17(6) .
K2 O9 2.22(6) .
K2 O10 2.92(7) .
K2 O8 3.03(6) .
K2 K2 4.50(5) 2_545
K2 K2 4.50(5) 3_655
O10 K2 2.92(7) 6_546
O8 K2 3.03(6) 2_545
O8 K2 3.03(6) 3_655
